data_7158977
loop_
_publ_author_name
'Sunke, Rajnikanth'
'Ahmed Khan, Shabbir'
'Kumara Swamy, K. C.'

_publ_section_title
;
 Pd-catalysed intramolecular transformations of
 indolylbenzenesulfonamides: ortho-sulfonamido-bi(hetero)aryls via
 C2-arylation and polycyclic sultams via C3 arylation
;
_journal_name_full 'Organic &amp; Biomolecular Chemistry'
_journal_paper_doi 10.1039/D2OB01610A
_journal_year 2022
_chemical_formula_sum 'C22 H18 N2 O2 S'
_chemical_formula_weight 374.44
_space_group_IT_number 14
_space_group_name_Hall '-P 2yn'
_space_group_name_H-M_alt 'P 1 21/n 1'
_symmetry_cell_setting monoclinic
_symmetry_space_group_name_H-M 'P 1 21/n 1'
_atom_sites_solution_hydrogens geom
_atom_sites_solution_primary direct
_atom_sites_solution_secondary difmap
_audit_block_doi 10.5517/ccdc.csd.cc2cxcd2
_audit_creation_method 'CrysAlisPro 1.171.40.35a (Rigaku OD, 2018)'
_audit_update_record
;
2022-08-17 deposited with the CCDC.	2022-10-27 downloaded from the CCDC.
;
_cell_angle_alpha 90.00
_cell_angle_beta 93.805(3)
_cell_angle_gamma 90.00
_cell_formula_units_Z 4
_cell_length_a 9.2441(3)
_cell_length_b 9.3416(3)
_cell_length_c 21.8748(6)
_cell_measurement_reflns_used 4722
_cell_measurement_temperature 296.33(10)
_cell_measurement_theta_max 21.3800
_cell_measurement_theta_min 2.3320
_cell_volume 1884.83(10)
_computing_cell_refinement 'CrysAlisPro 1.171.40.35a (Rigaku OD, 2018)'
_computing_data_collection 'CrysAlisPro 1.171.40.35a (Rigaku OD, 2018)'
_computing_data_reduction 'CrysAlisPro 1.171.40.35a (Rigaku OD, 2018)'
_computing_structure_refinement 'SHELXL-97 (Sheldrick, 1997)'
_computing_structure_solution 'SHELXS-97 (Sheldrick, 1990)'
_diffrn_ambient_temperature 293(2)
_diffrn_measured_fraction_theta_full 1.000
_diffrn_measured_fraction_theta_max 1.000
_diffrn_measurement_device_type 'XtaLAB Synergy, Single source at offset/far, HyPix3000'
_diffrn_measurement_method '\w scans'
_diffrn_radiation_monochromator graphite
_diffrn_radiation_source 'fine-focus sealed tube'
_diffrn_radiation_type MoK\a
_diffrn_radiation_wavelength 0.71073
_diffrn_reflns_av_R_equivalents 0.0521
_diffrn_reflns_av_sigmaI/netI 0.0573
_diffrn_reflns_limit_h_max 10
_diffrn_reflns_limit_h_min -10
_diffrn_reflns_limit_k_max 10
_diffrn_reflns_limit_k_min -11
_diffrn_reflns_limit_l_max 24
_diffrn_reflns_limit_l_min -26
_diffrn_reflns_number 16589
_diffrn_reflns_theta_full 25.00
_diffrn_reflns_theta_max 25.00
_diffrn_reflns_theta_min 2.34
_exptl_absorpt_coefficient_mu 0.191
_exptl_absorpt_correction_T_max 1.00000
_exptl_absorpt_correction_T_min 0.45702
_exptl_absorpt_correction_type multi-scan
_exptl_absorpt_process_details 'CrysAlisPro 1.171.40.35a (Rigaku Oxford Diffraction, 2018)'
_exptl_crystal_colour COLOURLESS
_exptl_crystal_density_diffrn 1.320
_exptl_crystal_density_method 'not measured'
_exptl_crystal_description BLOCK
_exptl_crystal_F_000 784
_exptl_crystal_recrystallization_method 'Re-crystallisation from solvent'
_exptl_crystal_size_max 0.24
_exptl_crystal_size_mid 0.22
_exptl_crystal_size_min 0.18
_refine_diff_density_max 0.228
_refine_diff_density_min -0.288
_refine_diff_density_rms 0.049
_refine_ls_extinction_coef 0.0032(7)
_refine_ls_extinction_expression Fc^*^=kFc[1+0.001xFc^2^\l^3^/sin(2\q)]^-1/4^
_refine_ls_extinction_method SHELXL
_refine_ls_goodness_of_fit_ref 1.036
_refine_ls_hydrogen_treatment mixed
_refine_ls_matrix_type full
_refine_ls_number_parameters 246
_refine_ls_number_reflns 3312
_refine_ls_number_restraints 0
_refine_ls_restrained_S_all 1.036
_refine_ls_R_factor_all 0.0977
_refine_ls_R_factor_gt 0.0535
_refine_ls_shift/su_max 0.000
_refine_ls_shift/su_mean 0.000
_refine_ls_structure_factor_coef Fsqd
_refine_ls_weighting_details 'calc w=1/[\s^2^(Fo^2^)+(0.0554P)^2^+0.2885P] where P=(Fo^2^+2Fc^2^)/3'
_refine_ls_weighting_scheme calc
_refine_ls_wR_factor_gt 0.1166
_refine_ls_wR_factor_ref 0.1430
_reflns_number_gt 2026
_reflns_number_total 3312
_reflns_threshold_expression >2sigma(I)
_cod_data_source_file d2ob01610a2.cif
_cod_data_source_block Compound10bk
_cod_database_code 7158977

loop_
_symmetry_equiv_pos_as_xyz
'x, y, z'
'-x+1/2, y+1/2, -z+1/2'
'-x, -y, -z'
'x-1/2, -y-1/2, z-1/2'

loop_
_atom_site_label
_atom_site_type_symbol
_atom_site_fract_x
_atom_site_fract_y
_atom_site_fract_z
_atom_site_U_iso_or_equiv
_atom_site_adp_type
_atom_site_occupancy
_atom_site_symmetry_multiplicity
_atom_site_calc_flag
_atom_site_refinement_flags
_atom_site_disorder_assembly
_atom_site_disorder_group
S1 S -0.00366(9) 0.77017(9) 0.59753(4) 0.0584(3) Uani 1 1 d . . .
O1 O -0.0065(2) 0.8930(2) 0.63646(9) 0.0624(6) Uani 1 1 d . . .
N2 N 0.2670(3) 0.6392(2) 0.71896(10) 0.0496(6) Uani 1 1 d . . .
O2 O -0.1356(2) 0.7208(2) 0.56727(10) 0.0779(7) Uani 1 1 d . . .
N1 N 0.0658(3) 0.6388(2) 0.64090(10) 0.0548(7) Uani 1 1 d . . .
C14 C 0.4082(3) 0.6914(3) 0.72421(12) 0.0476(7) Uani 1 1 d . . .
C9 C 0.4366(3) 0.7589(3) 0.66886(12) 0.0474(7) Uani 1 1 d . . .
C8 C 0.2110(3) 0.6735(3) 0.66099(13) 0.0490(8) Uani 1 1 d . . .
C6 C 0.2745(4) 0.7895(3) 0.56556(13) 0.0523(8) Uani 1 1 d . . .
C7 C 0.3085(3) 0.7449(3) 0.62879(12) 0.0479(7) Uani 1 1 d . . .
C16 C 0.1537(3) 0.6761(3) 0.81700(13) 0.0526(8) Uani 1 1 d . . .
C13 C 0.5098(3) 0.6826(3) 0.77355(13) 0.0591(9) Uani 1 1 d . . .
H13 H 0.4888 0.6365 0.8096 0.071 Uiso 1 1 calc R . .
C1 C 0.1268(3) 0.7981(3) 0.54443(12) 0.0536(8) Uani 1 1 d . . .
C15 C 0.1921(3) 0.5721(3) 0.76794(12) 0.0567(8) Uani 1 1 d . . .
H15A H 0.2533 0.4974 0.7865 0.068 Uiso 1 1 calc R . .
H15B H 0.1040 0.5274 0.7506 0.068 Uiso 1 1 calc R . .
C2 C 0.0857(4) 0.8344(3) 0.48415(14) 0.0672(10) Uani 1 1 d . . .
H2 H -0.0118 0.8364 0.4706 0.081 Uiso 1 1 calc R . .
C21 C 0.2085(4) 0.6617(4) 0.87692(14) 0.0641(9) Uani 1 1 d . . .
H21 H 0.2707 0.5862 0.8875 0.077 Uiso 1 1 calc R . .
C5 C 0.3765(4) 0.8220(3) 0.52375(13) 0.0609(9) Uani 1 1 d . . .
H5 H 0.4747 0.8175 0.5361 0.073 Uiso 1 1 calc R . .
C4 C 0.3352(4) 0.8607(3) 0.46455(14) 0.0703(10) Uani 1 1 d . . .
H4 H 0.4056 0.8826 0.4376 0.084 Uiso 1 1 calc R . .
C10 C 0.5731(4) 0.8217(3) 0.66459(15) 0.0653(9) Uani 1 1 d . . .
H10 H 0.5954 0.8681 0.6288 0.078 Uiso 1 1 calc R . .
C17 C 0.0598(4) 0.7884(3) 0.80281(15) 0.0624(9) Uani 1 1 d . . .
H17 H 0.0210 0.7993 0.7628 0.075 Uiso 1 1 calc R . .
C3 C 0.1907(5) 0.8673(3) 0.44457(14) 0.0741(11) Uani 1 1 d . . .
H3 H 0.1642 0.8941 0.4044 0.089 Uiso 1 1 calc R . .
C11 C 0.6742(4) 0.8145(4) 0.71379(15) 0.0760(10) Uani 1 1 d . . .
H11 H 0.7647 0.8567 0.7112 0.091 Uiso 1 1 calc R . .
C12 C 0.6418(4) 0.7444(4) 0.76734(15) 0.0724(10) Uani 1 1 d . . .
H12 H 0.7120 0.7395 0.7998 0.087 Uiso 1 1 calc R . .
C18 C 0.0229(4) 0.8841(4) 0.84690(18) 0.0767(11) Uani 1 1 d . . .
H18 H -0.0403 0.9591 0.8365 0.092 Uiso 1 1 calc R . .
C22 C 0.0382(4) 0.4907(3) 0.61802(16) 0.0864(12) Uani 1 1 d . . .
H22A H 0.0803 0.4789 0.5794 0.130 Uiso 1 1 calc R . .
H22B H -0.0644 0.4743 0.6129 0.130 Uiso 1 1 calc R . .
H22C H 0.0810 0.4234 0.6470 0.130 Uiso 1 1 calc R . .
C19 C 0.0794(4) 0.8692(4) 0.90630(18) 0.0824(11) Uani 1 1 d . . .
H19 H 0.0548 0.9340 0.9361 0.099 Uiso 1 1 calc R . .
C20 C 0.1723(4) 0.7578(5) 0.92137(16) 0.0783(11) Uani 1 1 d . . .
H20 H 0.2107 0.7472 0.9615 0.094 Uiso 1 1 calc R . .

loop_
_atom_site_aniso_label
_atom_site_aniso_U_11
_atom_site_aniso_U_22
_atom_site_aniso_U_33
_atom_site_aniso_U_23
_atom_site_aniso_U_13
_atom_site_aniso_U_12
S1 0.0531(6) 0.0652(6) 0.0558(5) -0.0015(4) -0.0054(4) 0.0057(4)
O1 0.0671(15) 0.0613(14) 0.0592(12) -0.0068(10) 0.0062(11) 0.0132(11)
N2 0.0504(17) 0.0516(15) 0.0466(14) 0.0104(11) 0.0024(12) -0.0026(12)
O2 0.0579(16) 0.0975(18) 0.0753(15) -0.0011(13) -0.0179(12) -0.0039(13)
N1 0.0524(17) 0.0528(16) 0.0580(15) -0.0010(12) -0.0044(13) -0.0015(13)
C14 0.0411(19) 0.0476(18) 0.0544(18) 0.0042(14) 0.0041(14) 0.0026(14)
C9 0.0459(19) 0.0496(19) 0.0472(17) 0.0053(13) 0.0073(14) 0.0057(15)
C8 0.050(2) 0.0445(18) 0.0511(17) 0.0009(14) -0.0036(15) 0.0046(15)
C6 0.062(2) 0.0466(18) 0.0482(17) -0.0011(13) 0.0030(16) 0.0065(15)
C7 0.049(2) 0.0485(18) 0.0461(16) 0.0043(13) 0.0037(15) 0.0043(15)
C16 0.051(2) 0.054(2) 0.0529(18) 0.0112(15) 0.0030(15) -0.0047(16)
C13 0.050(2) 0.077(2) 0.0501(18) 0.0138(16) 0.0002(15) 0.0013(18)
C1 0.065(2) 0.0497(19) 0.0452(17) -0.0037(13) -0.0024(16) 0.0099(16)
C15 0.056(2) 0.058(2) 0.0559(18) 0.0137(15) 0.0030(16) -0.0034(16)
C2 0.077(3) 0.068(2) 0.054(2) -0.0017(16) -0.0104(19) 0.0164(19)
C21 0.059(2) 0.076(2) 0.058(2) 0.0126(17) 0.0036(17) -0.0042(18)
C5 0.064(2) 0.067(2) 0.0522(19) 0.0111(16) 0.0109(17) 0.0104(17)
C4 0.077(3) 0.081(3) 0.054(2) 0.0092(17) 0.0122(19) 0.026(2)
C10 0.054(2) 0.079(2) 0.063(2) 0.0175(18) 0.0090(17) -0.0007(18)
C17 0.061(2) 0.066(2) 0.060(2) 0.0131(17) 0.0098(17) -0.0010(18)
C3 0.098(3) 0.080(3) 0.0448(19) 0.0063(17) 0.006(2) 0.026(2)
C11 0.049(2) 0.106(3) 0.073(2) 0.017(2) -0.0021(18) -0.011(2)
C12 0.051(2) 0.103(3) 0.062(2) 0.0158(19) -0.0095(17) 0.001(2)
C18 0.078(3) 0.063(2) 0.092(3) 0.014(2) 0.026(2) 0.0016(19)
C22 0.082(3) 0.058(2) 0.115(3) -0.010(2) -0.020(2) -0.010(2)
C19 0.082(3) 0.084(3) 0.085(3) -0.016(2) 0.029(2) -0.015(2)
C20 0.068(3) 0.111(3) 0.057(2) -0.001(2) 0.0092(19) -0.019(2)

loop_
_atom_type_symbol
_atom_type_description
_atom_type_scat_dispersion_real
_atom_type_scat_dispersion_imag
_atom_type_scat_source
C C 0.0033 0.0016 'International Tables Vol C Tables 4.2.6.8 and 6.1.1.4'
H H 0.0000 0.0000 'International Tables Vol C Tables 4.2.6.8 and 6.1.1.4'
N N 0.0061 0.0033 'International Tables Vol C Tables 4.2.6.8 and 6.1.1.4'
O O 0.0106 0.0060 'International Tables Vol C Tables 4.2.6.8 and 6.1.1.4'
S S 0.1246 0.1234 'International Tables Vol C Tables 4.2.6.8 and 6.1.1.4'

loop_
_geom_angle_atom_site_label_1
_geom_angle_atom_site_label_2
_geom_angle_atom_site_label_3
_geom_angle
_geom_angle_site_symmetry_1
_geom_angle_site_symmetry_3
_geom_angle_publ_flag
O2 S1 O1 119.14(14) . . ?
O2 S1 N1 108.27(13) . . ?
O1 S1 N1 106.00(12) . . ?
O2 S1 C1 110.27(14) . . ?
O1 S1 C1 108.46(14) . . ?
N1 S1 C1 103.49(13) . . ?
C8 N2 C14 106.7(2) . . ?
C8 N2 C15 127.7(3) . . ?
C14 N2 C15 125.4(2) . . ?
C8 N1 C22 116.9(2) . . ?
C8 N1 S1 109.28(19) . . ?
C22 N1 S1 116.47(19) . . ?
C13 C14 N2 128.9(3) . . ?
C13 C14 C9 122.8(3) . . ?
N2 C14 C9 108.3(2) . . ?
C10 C9 C14 117.8(3) . . ?
C10 C9 C7 135.2(3) . . ?
C14 C9 C7 107.0(3) . . ?
C7 C8 N2 111.8(3) . . ?
C7 C8 N1 126.7(3) . . ?
N2 C8 N1 121.4(3) . . ?
C5 C6 C1 117.1(3) . . ?
C5 C6 C7 125.0(3) . . ?
C1 C6 C7 118.0(3) . . ?
C8 C7 C9 106.2(2) . . ?
C8 C7 C6 121.6(3) . . ?
C9 C7 C6 132.2(3) . . ?
C21 C16 C17 118.2(3) . . ?
C21 C16 C15 121.6(3) . . ?
C17 C16 C15 120.2(3) . . ?
C12 C13 C14 117.5(3) . . ?
C12 C13 H13 121.3 . . ?
C14 C13 H13 121.3 . . ?
C2 C1 C6 121.4(3) . . ?
C2 C1 S1 120.6(3) . . ?
C6 C1 S1 117.9(2) . . ?
N2 C15 C16 113.1(2) . . ?
N2 C15 H15A 109.0 . . ?
C16 C15 H15A 109.0 . . ?
N2 C15 H15B 109.0 . . ?
C16 C15 H15B 109.0 . . ?
H15A C15 H15B 107.8 . . ?
C3 C2 C1 119.4(3) . . ?
C3 C2 H2 120.3 . . ?
C1 C2 H2 120.3 . . ?
C16 C21 C20 120.9(3) . . ?
C16 C21 H21 119.5 . . ?
C20 C21 H21 119.5 . . ?
C4 C5 C6 121.3(3) . . ?
C4 C5 H5 119.4 . . ?
C6 C5 H5 119.4 . . ?
C5 C4 C3 120.9(3) . . ?
C5 C4 H4 119.5 . . ?
C3 C4 H4 119.5 . . ?
C11 C10 C9 119.6(3) . . ?
C11 C10 H10 120.2 . . ?
C9 C10 H10 120.2 . . ?
C18 C17 C16 121.1(3) . . ?
C18 C17 H17 119.4 . . ?
C16 C17 H17 119.4 . . ?
C2 C3 C4 119.9(3) . . ?
C2 C3 H3 120.0 . . ?
C4 C3 H3 120.0 . . ?
C10 C11 C12 120.5(3) . . ?
C10 C11 H11 119.8 . . ?
C12 C11 H11 119.8 . . ?
C13 C12 C11 121.8(3) . . ?
C13 C12 H12 119.1 . . ?
C11 C12 H12 119.1 . . ?
C19 C18 C17 120.0(3) . . ?
C19 C18 H18 120.0 . . ?
C17 C18 H18 120.0 . . ?
N1 C22 H22A 109.5 . . ?
N1 C22 H22B 109.5 . . ?
H22A C22 H22B 109.5 . . ?
N1 C22 H22C 109.5 . . ?
H22A C22 H22C 109.5 . . ?
H22B C22 H22C 109.5 . . ?
C18 C19 C20 119.7(4) . . ?
C18 C19 H19 120.2 . . ?
C20 C19 H19 120.2 . . ?
C19 C20 C21 120.0(3) . . ?
C19 C20 H20 120.0 . . ?
C21 C20 H20 120.0 . . ?

loop_
_geom_bond_atom_site_label_1
_geom_bond_atom_site_label_2
_geom_bond_distance
_geom_bond_site_symmetry_2
_geom_bond_publ_flag
S1 O2 1.425(2) . ?
S1 O1 1.430(2) . ?
S1 N1 1.655(2) . ?
S1 C1 1.749(3) . ?
N2 C8 1.375(3) . ?
N2 C14 1.391(3) . ?
N2 C15 1.456(3) . ?
N1 C8 1.423(3) . ?
N1 C22 1.487(4) . ?
C14 C13 1.385(4) . ?
C14 C9 1.405(4) . ?
C9 C10 1.400(4) . ?
C9 C7 1.432(4) . ?
C8 C7 1.356(4) . ?
C6 C5 1.390(4) . ?
C6 C1 1.414(4) . ?
C6 C7 1.459(4) . ?
C16 C21 1.380(4) . ?
C16 C17 1.383(4) . ?
C16 C15 1.508(4) . ?
C13 C12 1.365(4) . ?
C13 H13 0.9300 . ?
C1 C2 1.390(4) . ?
C15 H15A 0.9700 . ?
C15 H15B 0.9700 . ?
C2 C3 1.378(5) . ?
C2 H2 0.9300 . ?
C21 C20 1.381(4) . ?
C21 H21 0.9300 . ?
C5 C4 1.374(4) . ?
C5 H5 0.9300 . ?
C4 C3 1.378(4) . ?
C4 H4 0.9300 . ?
C10 C11 1.380(4) . ?
C10 H10 0.9300 . ?
C17 C18 1.375(4) . ?
C17 H17 0.9300 . ?
C3 H3 0.9300 . ?
C11 C12 1.392(4) . ?
C11 H11 0.9300 . ?
C12 H12 0.9300 . ?
C18 C19 1.375(5) . ?
C18 H18 0.9300 . ?
C22 H22A 0.9600 . ?
C22 H22B 0.9600 . ?
C22 H22C 0.9600 . ?
C19 C20 1.375(5) . ?
C19 H19 0.9300 . ?
C20 H20 0.9300 . ?
